data_1559605
loop_
_publ_author_name
'Bayer, Uwe'
'Werner, Daniel'
'Berkefeld, Andreas'
'Maichle-M\"ossmer, C\"acilia'
'Anwander, Reiner'

_publ_section_title
;
 Cerium-quinone redox couples put under scrutiny.
;
_journal_issue 4
_journal_name_full 'Chemical science'
_journal_page_first 1343
_journal_page_last 1351
_journal_paper_doi 10.1039/d0sc04489j
_journal_volume 12
_journal_year 2020
_chemical_formula_sum 'C46 H120 Ce2 N6 O2 Si12'
_chemical_formula_weight 1406.79
_chemical_properties_physical Air-sensitive,Moisture-sensitive
_space_group_crystal_system monoclinic
_space_group_IT_number 15
_space_group_name_Hall '-C 2yc'
_space_group_name_H-M_alt 'C 1 2/c 1'
_atom_sites_solution_hydrogens geom
_audit_creation_method SHELXL-2014/7
_audit_update_record
;
2020-08-10 deposited with the CCDC.	2020-11-23 downloaded from the CCDC.
;
_cell_angle_alpha 90
_cell_angle_beta 116.237(3)
_cell_angle_gamma 90
_cell_formula_units_Z 4
_cell_length_a 24.645(6)
_cell_length_b 22.211(6)
_cell_length_c 17.381(4)
_cell_measurement_reflns_used 3402
_cell_measurement_temperature 150(2)
_cell_measurement_theta_max 24.14
_cell_measurement_theta_min 2.52
_cell_volume 8534(4)
_computing_cell_refinement 'SAINT V8.38A (Bruker AXS Inc., 2017)'
_computing_data_collection 'APEX3 v2017.3-0 (Bruker AXS)'
_computing_data_reduction 'SAINT V8.38A (Bruker AXS Inc., 2017)'
_computing_structure_refinement 'SHELXL-2014/7 (Sheldrick, 2014)'
_computing_structure_solution 'XT, VERSION 2014/5,SHELXS-13 (Sheldrick 2008)'
_diffrn_ambient_temperature 150(2)
_diffrn_measured_fraction_theta_full 0.993
_diffrn_measured_fraction_theta_max 0.993
_diffrn_measurement_device_type 'Bruker APEX II DUO'
_diffrn_measurement_method 'omega scans'
_diffrn_radiation_type MoK\a
_diffrn_radiation_wavelength 0.71073
_diffrn_reflns_av_R_equivalents 0.1186
_diffrn_reflns_av_unetI/netI 0.1028
_diffrn_reflns_Laue_measured_fraction_full 0.993
_diffrn_reflns_Laue_measured_fraction_max 0.993
_diffrn_reflns_limit_h_max 29
_diffrn_reflns_limit_h_min -22
_diffrn_reflns_limit_k_max 25
_diffrn_reflns_limit_k_min -26
_diffrn_reflns_limit_l_max 20
_diffrn_reflns_limit_l_min -20
_diffrn_reflns_number 27701
_diffrn_reflns_point_group_measured_fraction_full 0.993
_diffrn_reflns_point_group_measured_fraction_max 0.993
_diffrn_reflns_theta_full 24.810
_diffrn_reflns_theta_max 24.810
_diffrn_reflns_theta_min 2.252
_diffrn_source 'ImuS-focus sealed tube'
_exptl_absorpt_coefficient_mu 1.252
_exptl_absorpt_correction_T_max 0.7451
_exptl_absorpt_correction_T_min 0.5672
_exptl_absorpt_correction_type multi-scan
_exptl_absorpt_process_details
;
SADABS-2012/1 (Bruker,2012) was used for absorption correction.
wR2(int) was 0.1383 before and 0.0522 after correction.
The Ratio of minimum to maximum transmission is 0.7612.
The \l/2 correction factor is 0.0000.
;
_exptl_crystal_colour 'metallic brown'
_exptl_crystal_colour_lustre metallic
_exptl_crystal_colour_primary brown
_exptl_crystal_density_diffrn 1.095
_exptl_crystal_description block
_exptl_crystal_F_000 2952
_exptl_crystal_size_max 0.400
_exptl_crystal_size_mid 0.320
_exptl_crystal_size_min 0.230
_refine_diff_density_max 1.734
_refine_diff_density_min -1.230
_refine_diff_density_rms 0.140
_refine_ls_extinction_method none
_refine_ls_goodness_of_fit_ref 1.090
_refine_ls_hydrogen_treatment constr
_refine_ls_matrix_type full
_refine_ls_number_parameters 327
_refine_ls_number_reflns 7314
_refine_ls_number_restraints 0
_refine_ls_restrained_S_all 1.090
_refine_ls_R_factor_all 0.1174
_refine_ls_R_factor_gt 0.0625
_refine_ls_shift/su_max 0.013
_refine_ls_shift/su_mean 0.000
_refine_ls_structure_factor_coef Fsqd
_refine_ls_weighting_details 'w=1/[\s^2^(Fo^2^)+(0.0665P)^2^+14.1447P] where P=(Fo^2^+2Fc^2^)/3'
_refine_ls_weighting_scheme calc
_refine_ls_wR_factor_gt 0.1288
_refine_ls_wR_factor_ref 0.1511
_reflns_Friedel_coverage 0.000
_reflns_number_gt 4887
_reflns_number_total 7314
_reflns_threshold_expression 'I > 2\s(I)'
_cod_data_source_file d0sc04489j2.cif
_cod_data_source_block 4-Me4hq_mo_dwbtsaduro
_cod_depositor_comments
;Adding full bibliography for 1559596--1559611.cif.

 Adding full bibliography for 1559596--1559611.cif.
;
_cod_original_sg_symbol_H-M 'C 2/c'
_cod_database_code 1559605
_shelx_shelxl_version_number 2014/7
_shelx_space_group_comment
;
The symmetry employed for this shelxl refinement is uniquely defined
by the following loop, which should always be used as a source of
symmetry information in preference to the above space-group names.
They are only intended as comments.
;
_shelx_estimated_absorpt_t_min 0.634
_shelx_estimated_absorpt_t_max 0.762

loop_
_space_group_symop_operation_xyz
'x, y, z'
'-x, y, -z+1/2'
'x+1/2, y+1/2, z'
'-x+1/2, y+1/2, -z+1/2'
'-x, -y, -z'
'x, -y, z-1/2'
'-x+1/2, -y+1/2, -z'
'x+1/2, -y+1/2, z-1/2'

loop_
_atom_site_label
_atom_site_type_symbol
_atom_site_fract_x
_atom_site_fract_y
_atom_site_fract_z
_atom_site_U_iso_or_equiv
_atom_site_adp_type
_atom_site_occupancy
_atom_site_site_symmetry_order
_atom_site_calc_flag
_atom_site_refinement_flags_posn
_atom_site_refinement_flags_adp
_atom_site_refinement_flags_occupancy
_atom_site_disorder_assembly
_atom_site_disorder_group
C1 C 0.4537(3) 0.6280(3) 0.2747(4) 0.0256(17) Uani 1 1 d . . . . .
C2 C 0.4771(3) 0.6826(3) 0.2625(4) 0.0264(17) Uani 1 1 d . . . . .
C3 C 0.4765(3) 0.5733(3) 0.2622(4) 0.0222(16) Uani 1 1 d . . . . .
C4 C 0.4510(4) 0.5145(3) 0.2756(5) 0.0320(19) Uani 1 1 d . . . . .
H4A H 0.4361 0.4912 0.2238 0.048 Uiso 1 1 calc R U . . .
H4B H 0.4185 0.5225 0.2904 0.048 Uiso 1 1 calc R U . . .
H4C H 0.4822 0.4924 0.3212 0.048 Uiso 1 1 calc R U . . .
C5 C 0.4529(4) 0.7415(4) 0.2778(5) 0.039(2) Uani 1 1 d . . . . .
H5A H 0.4828 0.7602 0.3287 0.058 Uiso 1 1 calc R U . . .
H5B H 0.4170 0.7341 0.2849 0.058 Uiso 1 1 calc R U . . .
H5C H 0.4434 0.7677 0.2296 0.058 Uiso 1 1 calc R U . . .
C6 C 0.2743(4) 0.5458(4) 0.2111(5) 0.039(2) Uani 1 1 d . . . . .
H6A H 0.2442 0.5769 0.1954 0.059 Uiso 1 1 calc R U . . .
H6B H 0.2610 0.5152 0.1676 0.059 Uiso 1 1 calc R U . . .
H6C H 0.3117 0.5627 0.2164 0.059 Uiso 1 1 calc R U . . .
C7 C 0.3394(4) 0.4476(4) 0.3373(5) 0.043(2) Uani 1 1 d . . . . .
H7A H 0.3337 0.4297 0.2840 0.064 Uiso 1 1 calc R U . . .
H7B H 0.3315 0.4182 0.3716 0.064 Uiso 1 1 calc R U . . .
H7C H 0.3802 0.4618 0.3675 0.064 Uiso 1 1 calc R U . . .
C8 C 0.2115(4) 0.4799(4) 0.2993(6) 0.049(2) Uani 1 1 d . . . . .
H8A H 0.2156 0.4617 0.3517 0.073 Uiso 1 1 calc R U . . .
H8B H 0.1988 0.4500 0.2549 0.073 Uiso 1 1 calc R U . . .
H8C H 0.1819 0.5114 0.2831 0.073 Uiso 1 1 calc R U . . .
C9 C 0.2351(4) 0.5586(5) 0.4842(6) 0.061(3) Uani 1 1 d . . . . .
H9A H 0.2184 0.5972 0.4609 0.092 Uiso 1 1 calc R U . . .
H9B H 0.2369 0.5544 0.5402 0.092 Uiso 1 1 calc R U . . .
H9C H 0.2100 0.5274 0.4473 0.092 Uiso 1 1 calc R U . . .
C10 C 0.3424(5) 0.4758(4) 0.5334(6) 0.059(3) Uani 1 1 d . . . . .
H10A H 0.3157 0.4460 0.4955 0.089 Uiso 1 1 calc R U . . .
H10B H 0.3447 0.4708 0.5896 0.089 Uiso 1 1 calc R U . . .
H10C H 0.3820 0.4710 0.5364 0.089 Uiso 1 1 calc R U . . .
C11 C 0.3613(4) 0.6064(4) 0.5770(5) 0.048(2) Uani 1 1 d . . . . .
H11A H 0.4032 0.5971 0.5947 0.071 Uiso 1 1 calc R U . . .
H11B H 0.3524 0.6033 0.6253 0.071 Uiso 1 1 calc R U . . .
H11C H 0.3532 0.6466 0.5545 0.071 Uiso 1 1 calc R U . . .
C12 C 0.1602(4) 0.6582(4) 0.2525(5) 0.048(2) Uani 1 1 d . . . . .
H12A H 0.1408 0.6574 0.1910 0.072 Uiso 1 1 calc R U . . .
H12B H 0.1312 0.6692 0.2730 0.072 Uiso 1 1 calc R U . . .
H12C H 0.1763 0.6191 0.2741 0.072 Uiso 1 1 calc R U . . .
C13 C 0.2594(4) 0.7120(4) 0.4112(5) 0.040(2) Uani 1 1 d . . . . .
H13A H 0.2740 0.6720 0.4302 0.060 Uiso 1 1 calc R U . . .
H13B H 0.2303 0.7229 0.4315 0.060 Uiso 1 1 calc R U . . .
H13C H 0.2927 0.7398 0.4336 0.060 Uiso 1 1 calc R U . . .
C14 C 0.1901(4) 0.7917(4) 0.2624(5) 0.047(2) Uani 1 1 d . . . . .
H14A H 0.2220 0.8209 0.2852 0.070 Uiso 1 1 calc R U . . .
H14B H 0.1622 0.7981 0.2863 0.070 Uiso 1 1 calc R U . . .
H14C H 0.1693 0.7957 0.2011 0.070 Uiso 1 1 calc R U . . .
C15 C 0.1855(4) 0.7036(4) 0.0754(5) 0.050(2) Uani 1 1 d . . . . .
H15A H 0.1765 0.6619 0.0791 0.075 Uiso 1 1 calc R U . . .
H15B H 0.1801 0.7123 0.0184 0.075 Uiso 1 1 calc R U . . .
H15C H 0.1587 0.7283 0.0885 0.075 Uiso 1 1 calc R U . . .
C16 C 0.3130(4) 0.6777(4) 0.1138(5) 0.039(2) Uani 1 1 d . . . . .
H16A H 0.3549 0.6864 0.1492 0.058 Uiso 1 1 calc R U . . .
H16B H 0.3024 0.6897 0.0558 0.058 Uiso 1 1 calc R U . . .
H16C H 0.3061 0.6353 0.1154 0.058 Uiso 1 1 calc R U . . .
C17 C 0.2813(4) 0.8019(4) 0.1507(5) 0.049(2) Uani 1 1 d . . . . .
H17A H 0.2543 0.8248 0.1659 0.073 Uiso 1 1 calc R U . . .
H17B H 0.2750 0.8127 0.0939 0.073 Uiso 1 1 calc R U . . .
H17C H 0.3223 0.8105 0.1906 0.073 Uiso 1 1 calc R U . . .
C18 C 0.3710(4) 0.8219(4) 0.4000(6) 0.049(2) Uani 1 1 d . . . . .
H18A H 0.3825 0.8195 0.3540 0.073 Uiso 1 1 calc R U . . .
H18B H 0.3713 0.8632 0.4163 0.073 Uiso 1 1 calc R U . . .
H18C H 0.3312 0.8055 0.3814 0.073 Uiso 1 1 calc R U . . .
C19 C 0.4996(4) 0.8164(4) 0.5269(6) 0.058(3) Uani 1 1 d . . . . .
H19A H 0.5288 0.7993 0.5797 0.087 Uiso 1 1 calc R U . . .
H19B H 0.4952 0.8586 0.5347 0.087 Uiso 1 1 calc R U . . .
H19C H 0.5131 0.8111 0.4832 0.087 Uiso 1 1 calc R U . . .
C20 C 0.4054(4) 0.7873(4) 0.5852(5) 0.052(2) Uani 1 1 d . . . . .
H20A H 0.3689 0.7654 0.5731 0.077 Uiso 1 1 calc R U . . .
H20B H 0.3993 0.8292 0.5925 0.077 Uiso 1 1 calc R U . . .
H20C H 0.4376 0.7720 0.6369 0.077 Uiso 1 1 calc R U . . .
C21 C 0.5542(4) 0.6790(4) 0.4951(5) 0.044(2) Uani 1 1 d . . . . .
H21A H 0.5425 0.6677 0.4365 0.067 Uiso 1 1 calc R U . . .
H21B H 0.5900 0.6573 0.5319 0.067 Uiso 1 1 calc R U . . .
H21C H 0.5622 0.7214 0.5018 0.067 Uiso 1 1 calc R U . . .
C22 C 0.5209(4) 0.6676(4) 0.6438(5) 0.049(2) Uani 1 1 d . . . . .
H22A H 0.5347 0.7080 0.6610 0.074 Uiso 1 1 calc R U . . .
H22B H 0.5539 0.6401 0.6719 0.074 Uiso 1 1 calc R U . . .
H22C H 0.4891 0.6583 0.6595 0.074 Uiso 1 1 calc R U . . .
C23 C 0.4753(4) 0.5786(3) 0.4972(5) 0.037(2) Uani 1 1 d . . . . .
H23A H 0.4393 0.5674 0.5021 0.055 Uiso 1 1 calc R U . . .
H23B H 0.5087 0.5549 0.5362 0.055 Uiso 1 1 calc R U . . .
H23C H 0.4695 0.5717 0.4396 0.055 Uiso 1 1 calc R U . . .
Ce1 Ce 0.35507(2) 0.64910(2) 0.36112(2) 0.02143(14) Uani 1 1 d . . . . .
N1 N 0.3148(3) 0.5668(3) 0.3952(4) 0.0274(15) Uani 1 1 d . . . . .
N2 N 0.2788(3) 0.6988(3) 0.2585(3) 0.0239(14) Uani 1 1 d . . . . .
N3 N 0.4257(3) 0.7024(3) 0.4677(4) 0.0299(15) Uani 1 1 d . . . . .
O1 O 0.4085(2) 0.6276(2) 0.2998(3) 0.0292(12) Uani 1 1 d . . . . .
Si1 Si 0.28618(10) 0.51213(10) 0.31553(14) 0.0318(5) Uani 1 1 d . . . . .
Si2 Si 0.31316(11) 0.55226(11) 0.49229(14) 0.0378(6) Uani 1 1 d . . . . .
Si3 Si 0.22285(10) 0.71458(10) 0.29055(14) 0.0319(5) Uani 1 1 d . . . . .
Si4 Si 0.26587(11) 0.71956(10) 0.15418(13) 0.0331(6) Uani 1 1 d . . . . .
Si5 Si 0.42574(11) 0.77808(10) 0.49381(15) 0.0382(6) Uani 1 1 d . . . . .
Si6 Si 0.49161(10) 0.66044(10) 0.52426(14) 0.0338(6) Uani 1 1 d . . . . .

loop_
_atom_site_aniso_label
_atom_site_aniso_U_11
_atom_site_aniso_U_22
_atom_site_aniso_U_33
_atom_site_aniso_U_23
_atom_site_aniso_U_13
_atom_site_aniso_U_12
C1 0.025(4) 0.036(4) 0.019(4) 0.004(3) 0.013(4) 0.008(4)
C2 0.027(5) 0.031(4) 0.023(4) 0.001(3) 0.013(4) 0.004(4)
C3 0.015(4) 0.037(4) 0.010(4) -0.003(3) 0.001(3) -0.003(3)
C4 0.030(5) 0.037(5) 0.029(5) 0.005(4) 0.013(4) -0.004(4)
C5 0.041(5) 0.043(5) 0.044(5) 0.001(4) 0.028(5) 0.003(4)
C6 0.048(6) 0.039(5) 0.026(5) -0.006(4) 0.012(4) -0.001(4)
C7 0.038(6) 0.041(5) 0.050(6) 0.004(4) 0.021(5) -0.002(4)
C8 0.033(5) 0.051(6) 0.053(6) -0.002(5) 0.012(5) -0.015(4)
C9 0.058(7) 0.094(8) 0.050(6) 0.010(5) 0.040(6) -0.003(6)
C10 0.082(8) 0.059(6) 0.035(6) 0.021(5) 0.024(6) -0.003(6)
C11 0.057(6) 0.060(6) 0.026(5) 0.002(4) 0.018(5) -0.002(5)
C12 0.035(5) 0.075(7) 0.035(5) -0.002(5) 0.016(4) 0.008(5)
C13 0.032(5) 0.064(6) 0.028(5) -0.007(4) 0.017(4) 0.002(4)
C14 0.041(6) 0.057(6) 0.041(5) 0.001(4) 0.017(5) 0.019(5)
C15 0.050(6) 0.069(6) 0.021(5) 0.008(4) 0.006(4) 0.006(5)
C16 0.048(6) 0.050(5) 0.016(4) 0.010(4) 0.013(4) 0.008(4)
C17 0.063(7) 0.049(6) 0.037(5) 0.015(4) 0.025(5) 0.009(5)
C18 0.046(6) 0.044(5) 0.055(6) -0.009(5) 0.021(5) 0.005(5)
C19 0.049(6) 0.053(6) 0.058(7) -0.016(5) 0.013(5) -0.011(5)
C20 0.044(6) 0.062(6) 0.050(6) -0.022(5) 0.021(5) -0.001(5)
C21 0.025(5) 0.059(6) 0.043(6) -0.003(4) 0.009(4) -0.007(4)
C22 0.033(5) 0.071(7) 0.033(5) -0.005(4) 0.006(4) -0.003(5)
C23 0.027(5) 0.044(5) 0.027(5) 0.003(4) 0.002(4) 0.006(4)
Ce1 0.0178(2) 0.0319(2) 0.0141(2) 0.0025(2) 0.00658(17) 0.0015(2)
N1 0.027(4) 0.031(4) 0.023(4) 0.003(3) 0.011(3) -0.004(3)
N2 0.024(4) 0.032(4) 0.015(3) 0.003(3) 0.007(3) 0.005(3)
N3 0.028(4) 0.042(4) 0.018(3) -0.001(3) 0.010(3) 0.004(3)
O1 0.028(3) 0.042(3) 0.024(3) 0.001(2) 0.016(3) 0.002(2)
Si1 0.0285(13) 0.0363(13) 0.0279(13) 0.0004(10) 0.0100(11) -0.0042(10)
Si2 0.0377(15) 0.0522(15) 0.0241(13) 0.0074(10) 0.0141(11) -0.0056(12)
Si3 0.0242(13) 0.0463(14) 0.0242(12) 0.0013(10) 0.0098(10) 0.0100(11)
Si4 0.0363(14) 0.0410(13) 0.0200(12) 0.0087(10) 0.0106(11) 0.0113(11)
Si5 0.0310(14) 0.0427(14) 0.0375(14) -0.0107(11) 0.0120(12) -0.0037(11)
Si6 0.0240(13) 0.0474(15) 0.0236(12) -0.0034(10) 0.0047(10) -0.0001(11)

loop_
_atom_type_symbol
_atom_type_description
_atom_type_scat_dispersion_real
_atom_type_scat_dispersion_imag
_atom_type_scat_source
C C 0.0033 0.0016 'International Tables Vol C Tables 4.2.6.8 and 6.1.1.4'
H H 0.0000 0.0000 'International Tables Vol C Tables 4.2.6.8 and 6.1.1.4'
Ce Ce -0.2486 2.6331 'International Tables Vol C Tables 4.2.6.8 and 6.1.1.4'
N N 0.0061 0.0033 'International Tables Vol C Tables 4.2.6.8 and 6.1.1.4'
O O 0.0106 0.0060 'International Tables Vol C Tables 4.2.6.8 and 6.1.1.4'
Si Si 0.0817 0.0704 'International Tables Vol C Tables 4.2.6.8 and 6.1.1.4'

loop_
_geom_angle_atom_site_label_1
_geom_angle_atom_site_label_2
_geom_angle_atom_site_label_3
_geom_angle
_geom_angle_site_symmetry_1
_geom_angle_site_symmetry_3
_geom_angle_publ_flag
O1 C1 C3 119.1(6) . . ?
O1 C1 C2 120.2(6) . . ?
C3 C1 C2 120.7(6) . . ?
C2 C2 C1 119.9(4) 2_655 . ?
C2 C2 C5 119.9(4) 2_655 . ?
C1 C2 C5 120.2(6) . . ?
C1 C3 C3 119.4(4) . 2_655 ?
C1 C3 C4 120.4(6) . . ?
C3 C3 C4 120.2(4) 2_655 . ?
C3 C4 H4A 109.5 . . ?
C3 C4 H4B 109.5 . . ?
H4A C4 H4B 109.5 . . ?
C3 C4 H4C 109.5 . . ?
H4A C4 H4C 109.5 . . ?
H4B C4 H4C 109.5 . . ?
C2 C5 H5A 109.5 . . ?
C2 C5 H5B 109.5 . . ?
H5A C5 H5B 109.5 . . ?
C2 C5 H5C 109.5 . . ?
H5A C5 H5C 109.5 . . ?
H5B C5 H5C 109.5 . . ?
Si1 C6 H6A 109.5 . . ?
Si1 C6 H6B 109.5 . . ?
H6A C6 H6B 109.5 . . ?
Si1 C6 H6C 109.5 . . ?
H6A C6 H6C 109.5 . . ?
H6B C6 H6C 109.5 . . ?
Si1 C7 H7A 109.5 . . ?
Si1 C7 H7B 109.5 . . ?
H7A C7 H7B 109.5 . . ?
Si1 C7 H7C 109.5 . . ?
H7A C7 H7C 109.5 . . ?
H7B C7 H7C 109.5 . . ?
Si1 C8 H8A 109.5 . . ?
Si1 C8 H8B 109.5 . . ?
H8A C8 H8B 109.5 . . ?
Si1 C8 H8C 109.5 . . ?
H8A C8 H8C 109.5 . . ?
H8B C8 H8C 109.5 . . ?
Si2 C9 H9A 109.5 . . ?
Si2 C9 H9B 109.5 . . ?
H9A C9 H9B 109.5 . . ?
Si2 C9 H9C 109.5 . . ?
H9A C9 H9C 109.5 . . ?
H9B C9 H9C 109.5 . . ?
Si2 C10 H10A 109.5 . . ?
Si2 C10 H10B 109.5 . . ?
H10A C10 H10B 109.5 . . ?
Si2 C10 H10C 109.5 . . ?
H10A C10 H10C 109.5 . . ?
H10B C10 H10C 109.5 . . ?
Si2 C11 H11A 109.5 . . ?
Si2 C11 H11B 109.5 . . ?
H11A C11 H11B 109.5 . . ?
Si2 C11 H11C 109.5 . . ?
H11A C11 H11C 109.5 . . ?
H11B C11 H11C 109.5 . . ?
Si3 C12 H12A 109.5 . . ?
Si3 C12 H12B 109.5 . . ?
H12A C12 H12B 109.5 . . ?
Si3 C12 H12C 109.5 . . ?
H12A C12 H12C 109.5 . . ?
H12B C12 H12C 109.5 . . ?
Si3 C13 H13A 109.5 . . ?
Si3 C13 H13B 109.5 . . ?
H13A C13 H13B 109.5 . . ?
Si3 C13 H13C 109.5 . . ?
H13A C13 H13C 109.5 . . ?
H13B C13 H13C 109.5 . . ?
Si3 C14 H14A 109.5 . . ?
Si3 C14 H14B 109.5 . . ?
H14A C14 H14B 109.5 . . ?
Si3 C14 H14C 109.5 . . ?
H14A C14 H14C 109.5 . . ?
H14B C14 H14C 109.5 . . ?
Si4 C15 H15A 109.5 . . ?
Si4 C15 H15B 109.5 . . ?
H15A C15 H15B 109.5 . . ?
Si4 C15 H15C 109.5 . . ?
H15A C15 H15C 109.5 . . ?
H15B C15 H15C 109.5 . . ?
Si4 C16 H16A 109.5 . . ?
Si4 C16 H16B 109.5 . . ?
H16A C16 H16B 109.5 . . ?
Si4 C16 H16C 109.5 . . ?
H16A C16 H16C 109.5 . . ?
H16B C16 H16C 109.5 . . ?
Si4 C17 H17A 109.5 . . ?
Si4 C17 H17B 109.5 . . ?
H17A C17 H17B 109.5 . . ?
Si4 C17 H17C 109.5 . . ?
H17A C17 H17C 109.5 . . ?
H17B C17 H17C 109.5 . . ?
Si5 C18 H18A 109.5 . . ?
Si5 C18 H18B 109.5 . . ?
H18A C18 H18B 109.5 . . ?
Si5 C18 H18C 109.5 . . ?
H18A C18 H18C 109.5 . . ?
H18B C18 H18C 109.5 . . ?
Si5 C19 H19A 109.5 . . ?
Si5 C19 H19B 109.5 . . ?
H19A C19 H19B 109.5 . . ?
Si5 C19 H19C 109.5 . . ?
H19A C19 H19C 109.5 . . ?
H19B C19 H19C 109.5 . . ?
Si5 C20 H20A 109.5 . . ?
Si5 C20 H20B 109.5 . . ?
H20A C20 H20B 109.5 . . ?
Si5 C20 H20C 109.5 . . ?
H20A C20 H20C 109.5 . . ?
H20B C20 H20C 109.5 . . ?
Si6 C21 H21A 109.5 . . ?
Si6 C21 H21B 109.5 . . ?
H21A C21 H21B 109.5 . . ?
Si6 C21 H21C 109.5 . . ?
H21A C21 H21C 109.5 . . ?
H21B C21 H21C 109.5 . . ?
Si6 C22 H22A 109.5 . . ?
Si6 C22 H22B 109.5 . . ?
H22A C22 H22B 109.5 . . ?
Si6 C22 H22C 109.5 . . ?
H22A C22 H22C 109.5 . . ?
H22B C22 H22C 109.5 . . ?
Si6 C23 H23A 109.5 . . ?
Si6 C23 H23B 109.5 . . ?
H23A C23 H23B 109.5 . . ?
Si6 C23 H23C 109.5 . . ?
H23A C23 H23C 109.5 . . ?
H23B C23 H23C 109.5 . . ?
O1 Ce1 N2 101.78(19) . . ?
O1 Ce1 N3 96.2(2) . . ?
N2 Ce1 N3 118.2(2) . . ?
O1 Ce1 N1 113.3(2) . . ?
N2 Ce1 N1 107.2(2) . . ?
N3 Ce1 N1 118.5(2) . . ?
O1 Ce1 Si3 131.30(14) . . ?
N2 Ce1 Si3 29.77(15) . . ?
N3 Ce1 Si3 110.88(16) . . ?
N1 Ce1 Si3 88.77(16) . . ?
O1 Ce1 Si6 79.82(14) . . ?
N2 Ce1 Si6 145.58(15) . . ?
N3 Ce1 Si6 29.33(16) . . ?
N1 Ce1 Si6 103.43(15) . . ?
Si3 Ce1 Si6 138.85(6) . . ?
O1 Ce1 Si1 92.23(14) . . ?
N2 Ce1 Si1 95.66(16) . . ?
N3 Ce1 Si1 142.28(16) . . ?
N1 Ce1 Si1 27.59(15) . . ?
Si3 Ce1 Si1 89.91(6) . . ?
Si6 Ce1 Si1 118.72(6) . . ?
Si2 N1 Si1 118.0(3) . . ?
Si2 N1 Ce1 127.0(3) . . ?
Si1 N1 Ce1 115.0(3) . . ?
Si3 N2 Si4 118.1(3) . . ?
Si3 N2 Ce1 110.6(3) . . ?
Si4 N2 Ce1 131.2(3) . . ?
Si5 N3 Si6 118.3(4) . . ?
Si5 N3 Ce1 129.6(3) . . ?
Si6 N3 Ce1 111.9(3) . . ?
C1 O1 Ce1 162.3(5) . . ?
N1 Si1 C6 109.2(3) . . ?
N1 Si1 C7 111.9(4) . . ?
C6 Si1 C7 107.4(4) . . ?
N1 Si1 C8 114.3(4) . . ?
C6 Si1 C8 106.6(4) . . ?
C7 Si1 C8 107.0(4) . . ?
C6 Si1 Ce1 73.4(3) . . ?
C7 Si1 Ce1 114.0(3) . . ?
C8 Si1 Ce1 137.0(3) . . ?
N1 Si2 C10 111.8(4) . . ?
N1 Si2 C11 111.6(3) . . ?
C10 Si2 C11 106.4(4) . . ?
N1 Si2 C9 112.2(4) . . ?
C10 Si2 C9 108.0(5) . . ?
C11 Si2 C9 106.6(4) . . ?
N2 Si3 C14 114.5(4) . . ?
N2 Si3 C12 113.6(3) . . ?
C14 Si3 C12 109.2(4) . . ?
N2 Si3 C13 107.1(3) . . ?
C14 Si3 C13 105.0(4) . . ?
C12 Si3 C13 106.7(4) . . ?
C14 Si3 Ce1 138.7(3) . . ?
C12 Si3 Ce1 111.5(3) . . ?
C13 Si3 Ce1 70.2(3) . . ?
N2 Si4 C16 113.7(3) . . ?
N2 Si4 C17 110.0(3) . . ?
C16 Si4 C17 107.9(4) . . ?
N2 Si4 C15 110.7(3) . . ?
C16 Si4 C15 105.4(4) . . ?
C17 Si4 C15 108.9(4) . . ?
N3 Si5 C19 114.3(4) . . ?
N3 Si5 C18 111.0(3) . . ?
C19 Si5 C18 105.2(4) . . ?
N3 Si5 C20 110.9(4) . . ?
C19 Si5 C20 106.3(4) . . ?
C18 Si5 C20 108.8(4) . . ?
N3 Si6 C21 113.7(4) . . ?
N3 Si6 C23 109.4(3) . . ?
C21 Si6 C23 104.8(4) . . ?
N3 Si6 C22 112.6(4) . . ?
C21 Si6 C22 108.7(4) . . ?
C23 Si6 C22 107.1(4) . . ?
C21 Si6 Ce1 115.6(3) . . ?
C23 Si6 Ce1 71.8(2) . . ?
C22 Si6 Ce1 134.4(3) . . ?

loop_
_geom_bond_atom_site_label_1
_geom_bond_atom_site_label_2
_geom_bond_distance
_geom_bond_site_symmetry_2
_geom_bond_publ_flag
C1 O1 1.366(8) . ?
C1 C3 1.393(9) . ?
C1 C2 1.399(10) . ?
C2 C2 1.377(14) 2_655 ?
C2 C5 1.511(10) . ?
C3 C3 1.401(13) 2_655 ?
C3 C4 1.511(10) . ?
C4 H4A 0.9600 . ?
C4 H4B 0.9600 . ?
C4 H4C 0.9600 . ?
C5 H5A 0.9600 . ?
C5 H5B 0.9600 . ?
C5 H5C 0.9600 . ?
C6 Si1 1.863(8) . ?
C6 H6A 0.9600 . ?
C6 H6B 0.9600 . ?
C6 H6C 0.9600 . ?
C7 Si1 1.864(8) . ?
C7 H7A 0.9600 . ?
C7 H7B 0.9600 . ?
C7 H7C 0.9600 . ?
C8 Si1 1.876(8) . ?
C8 H8A 0.9600 . ?
C8 H8B 0.9600 . ?
C8 H8C 0.9600 . ?
C9 Si2 1.870(9) . ?
C9 H9A 0.9600 . ?
C9 H9B 0.9600 . ?
C9 H9C 0.9600 . ?
C10 Si2 1.860(9) . ?
C10 H10A 0.9600 . ?
C10 H10B 0.9600 . ?
C10 H10C 0.9600 . ?
C11 Si2 1.864(9) . ?
C11 H11A 0.9600 . ?
C11 H11B 0.9600 . ?
C11 H11C 0.9600 . ?
C12 Si3 1.867(9) . ?
C12 H12A 0.9600 . ?
C12 H12B 0.9600 . ?
C12 H12C 0.9600 . ?
C13 Si3 1.883(8) . ?
C13 H13A 0.9600 . ?
C13 H13B 0.9600 . ?
C13 H13C 0.9600 . ?
C14 Si3 1.864(8) . ?
C14 H14A 0.9600 . ?
C14 H14B 0.9600 . ?
C14 H14C 0.9600 . ?
C15 Si4 1.878(9) . ?
C15 H15A 0.9600 . ?
C15 H15B 0.9600 . ?
C15 H15C 0.9600 . ?
C16 Si4 1.852(8) . ?
C16 H16A 0.9600 . ?
C16 H16B 0.9600 . ?
C16 H16C 0.9600 . ?
C17 Si4 1.874(9) . ?
C17 H17A 0.9600 . ?
C17 H17B 0.9600 . ?
C17 H17C 0.9600 . ?
C18 Si5 1.865(9) . ?
C18 H18A 0.9600 . ?
C18 H18B 0.9600 . ?
C18 H18C 0.9600 . ?
C19 Si5 1.856(9) . ?
C19 H19A 0.9600 . ?
C19 H19B 0.9600 . ?
C19 H19C 0.9600 . ?
C20 Si5 1.877(9) . ?
C20 H20A 0.9600 . ?
C20 H20B 0.9600 . ?
C20 H20C 0.9600 . ?
C21 Si6 1.870(8) . ?
C21 H21A 0.9600 . ?
C21 H21B 0.9600 . ?
C21 H21C 0.9600 . ?
C22 Si6 1.880(8) . ?
C22 H22A 0.9600 . ?
C22 H22B 0.9600 . ?
C22 H22C 0.9600 . ?
C23 Si6 1.876(8) . ?
C23 H23A 0.9600 . ?
C23 H23B 0.9600 . ?
C23 H23C 0.9600 . ?
Ce1 O1 2.082(5) . ?
Ce1 N2 2.229(6) . ?
Ce1 N3 2.238(6) . ?
Ce1 N1 2.280(6) . ?
Ce1 Si3 3.272(2) . ?
Ce1 Si6 3.315(2) . ?
Ce1 Si1 3.402(2) . ?
N1 Si2 1.736(6) . ?
N1 Si1 1.739(6) . ?
N2 Si3 1.736(6) . ?
N2 Si4 1.759(6) . ?
N3 Si5 1.741(6) . ?
N3 Si6 1.750(6) . ?

loop_
_geom_torsion_atom_site_label_1
_geom_torsion_atom_site_label_2
_geom_torsion_atom_site_label_3
_geom_torsion_atom_site_label_4
_geom_torsion
_geom_torsion_site_symmetry_1
_geom_torsion_site_symmetry_2
_geom_torsion_site_symmetry_3
_geom_torsion_site_symmetry_4
_geom_torsion_publ_flag
O1 C1 C2 C2 179.8(8) . . . 2_655 ?
C3 C1 C2 C2 0.4(12) . . . 2_655 ?
O1 C1 C2 C5 0.5(10) . . . . ?
C3 C1 C2 C5 -178.9(7) . . . . ?
O1 C1 C3 C3 -179.0(7) . . . 2_655 ?
C2 C1 C3 C3 0.4(12) . . . 2_655 ?
O1 C1 C3 C4 0.5(10) . . . . ?
C2 C1 C3 C4 179.9(6) . . . . ?
C3 C1 O1 Ce1 140.3(12) . . . . ?
C2 C1 O1 Ce1 -39.1(18) . . . . ?
Si2 N1 Si1 C6 165.2(4) . . . . ?
Ce1 N1 Si1 C6 -17.6(5) . . . . ?
Si2 N1 Si1 C7 -76.0(5) . . . . ?
Ce1 N1 Si1 C7 101.3(4) . . . . ?
Si2 N1 Si1 C8 45.8(5) . . . . ?
Ce1 N1 Si1 C8 -136.9(4) . . . . ?
Si2 N1 Si1 Ce1 -177.3(6) . . . . ?
Si1 N1 Si2 C10 47.6(6) . . . . ?
Ce1 N1 Si2 C10 -129.3(5) . . . . ?
Si1 N1 Si2 C11 166.6(4) . . . . ?
Ce1 N1 Si2 C11 -10.3(6) . . . . ?
Si1 N1 Si2 C9 -73.9(5) . . . . ?
Ce1 N1 Si2 C9 109.2(5) . . . . ?
Si4 N2 Si3 C14 -45.1(5) . . . . ?
Ce1 N2 Si3 C14 138.0(4) . . . . ?
Si4 N2 Si3 C12 81.3(5) . . . . ?
Ce1 N2 Si3 C12 -95.6(4) . . . . ?
Si4 N2 Si3 C13 -161.1(4) . . . . ?
Ce1 N2 Si3 C13 22.0(4) . . . . ?
Si4 N2 Si3 Ce1 176.9(6) . . . . ?
Si3 N2 Si4 C16 -159.1(4) . . . . ?
Ce1 N2 Si4 C16 17.1(6) . . . . ?
Si3 N2 Si4 C17 79.8(5) . . . . ?
Ce1 N2 Si4 C17 -104.1(5) . . . . ?
Si3 N2 Si4 C15 -40.7(5) . . . . ?
Ce1 N2 Si4 C15 135.4(4) . . . . ?
Si6 N3 Si5 C19 34.2(5) . . . . ?
Ce1 N3 Si5 C19 -139.5(5) . . . . ?
Si6 N3 Si5 C18 152.9(4) . . . . ?
Ce1 N3 Si5 C18 -20.8(6) . . . . ?
Si6 N3 Si5 C20 -85.9(5) . . . . ?
Ce1 N3 Si5 C20 100.4(5) . . . . ?
Si5 N3 Si6 C21 -72.9(5) . . . . ?
Ce1 N3 Si6 C21 101.9(4) . . . . ?
Si5 N3 Si6 C23 170.3(4) . . . . ?
Ce1 N3 Si6 C23 -14.9(4) . . . . ?
Si5 N3 Si6 C22 51.4(5) . . . . ?
Ce1 N3 Si6 C22 -133.9(4) . . . . ?
Si5 N3 Si6 Ce1 -174.8(6) . . . . ?
